data_2312367
loop_
_publ_author_name
'Whittington, Abigail A.'
'Keimowitz, Alison R.'
'Tanski, Joseph M.'

_publ_section_title
;
 Crystal structures of three uranyl-acetate-bipyridine complexes
 crystallized from hydraulic fracking fluid.
;
_journal_coeditor_code EQ3014
_journal_issue 1
_journal_name_full 'Acta crystallographica. Section C, Structural chemistry'
_journal_paper_doi 10.1107/S2053229623010288
_journal_volume 80
_journal_year 2024
_chemical_formula_iupac '[U (C2 H3 O2)2 O2 (C10 H8 N2)2]'
_chemical_formula_moiety 'C24 H22 N4 O6 U'
_chemical_formula_sum 'C24 H22 N4 O6 U'
_chemical_formula_weight 700.48
_chemical_name_systematic
;
Bis(acetato-\k^2^<i>O</i>,<i>O</i>')(2,4'-bipyridine-\
\k<i>N</i>^1'^)dioxidouranium(VI)
;
_space_group_crystal_system triclinic
_space_group_IT_number 2
_space_group_name_Hall '-P 1'
_space_group_name_H-M_alt 'P -1'
_atom_sites_solution_hydrogens geom
_atom_sites_solution_primary dual
_atom_sites_solution_secondary difmap
_cell_angle_alpha 78.274(5)
_cell_angle_beta 84.648(5)
_cell_angle_gamma 74.814(5)
_cell_formula_units_Z 1
_cell_length_a 8.006(3)
_cell_length_b 8.786(3)
_cell_length_c 8.833(3)
_cell_measurement_reflns_used 4878
_cell_measurement_temperature 125.(2)
_cell_measurement_theta_max 30.4308
_cell_measurement_theta_min 2.3566
_cell_volume 586.6(4)
_computing_cell_refinement
;
SAINT (Bruker, 2013)
;
_computing_data_collection
;
APEX3 (Bruker, 2013)
;
_computing_data_reduction
;
SAINT (Bruker, 2013)
;
_computing_molecular_graphics
;
SHELXTL2014 (Sheldrick, 2008)
;
_computing_publication_material
;
SHELXTL2014 (Sheldrick, 2008),
OLEX2 (Dolomanov <i>et al.</i>,  2009), and
Mercury (Macrae <i>et al.</i>,  2020)
;
_computing_structure_refinement
;
SHELXL2017 (Sheldrick, 2015b)
;
_computing_structure_solution
;
SHELXT2018 (Sheldrick, 2015a)
;
_diffrn_ambient_temperature 125.(2)
_diffrn_detector_area_resol_mean 8.3333
_diffrn_measured_fraction_theta_full 0.979
_diffrn_measured_fraction_theta_max 0.979
_diffrn_measurement_device 'three-circle diffractometer'
_diffrn_measurement_device_type 'Bruker APEXII CCD'
_diffrn_measurement_method '\f and \w scans'
_diffrn_radiation_monochromator graphite
_diffrn_radiation_probe x-ray
_diffrn_radiation_type MoK\a
_diffrn_radiation_wavelength 0.71073
_diffrn_reflns_av_R_equivalents 0.0266
_diffrn_reflns_av_unetI/netI 0.0345
_diffrn_reflns_limit_h_max 9
_diffrn_reflns_limit_h_min -9
_diffrn_reflns_limit_k_max 10
_diffrn_reflns_limit_k_min -10
_diffrn_reflns_limit_l_max 10
_diffrn_reflns_limit_l_min -10
_diffrn_reflns_number 5760
_diffrn_reflns_theta_full 25.24
_diffrn_reflns_theta_max 26.00
_diffrn_reflns_theta_min 2.36
_diffrn_source 'sealed X-ray tube'
_diffrn_source_current 30.0
_diffrn_source_power 1.50
_diffrn_source_voltage 50
_exptl_absorpt_coefficient_mu 6.966
_exptl_absorpt_correction_T_max 0.72
_exptl_absorpt_correction_T_min 0.35
_exptl_absorpt_correction_type multi-scan
_exptl_absorpt_process_details
;
(SADABS: Bruker, 2013)
;
_exptl_crystal_colour yellow
_exptl_crystal_density_diffrn 1.983
_exptl_crystal_density_method 'not measured'
_exptl_crystal_description block
_exptl_crystal_F_000 334
_exptl_crystal_size_max 0.240
_exptl_crystal_size_mid 0.140
_exptl_crystal_size_min 0.050
_refine_diff_density_max 2.263
_refine_diff_density_min -2.631
_refine_ls_extinction_method none
_refine_ls_goodness_of_fit_ref 1.082
_refine_ls_hydrogen_treatment constr
_refine_ls_matrix_type full
_refine_ls_number_parameters 161
_refine_ls_number_reflns 2260
_refine_ls_number_restraints 0
_refine_ls_restrained_S_all 1.082
_refine_ls_R_factor_all 0.0266
_refine_ls_R_factor_gt 0.0266
_refine_ls_shift/su_max 0.000
_refine_ls_shift/su_mean 0.000
_refine_ls_structure_factor_coef Fsqd
_refine_ls_weighting_details 'w=1/[\s^2^(Fo^2^)+(0.0285P)^2^+1.9118P] where P=(Fo^2^+2Fc^2^)/3'
_refine_ls_weighting_scheme calc
_refine_ls_wR_factor_gt 0.0613
_refine_ls_wR_factor_ref 0.0613
_reflns_number_gt 2260
_reflns_number_total 2260
_reflns_threshold_expression 'I > 2\s(I)'
_cod_data_source_file eq3014sup1.cif
_cod_data_source_block III_AW2913U
_cod_original_cell_volume 586.6(3)
_cod_database_code 2312367

loop_
_space_group_symop_operation_xyz
'x, y, z'
'-x, -y, -z'

loop_
_atom_site_type_symbol
_atom_site_label
_atom_site_fract_x
_atom_site_fract_y
_atom_site_fract_z
_atom_site_U_iso_or_equiv
_atom_site_adp_type
_atom_site_calc_flag
_atom_site_occupancy
_atom_site_disorder_assembly
_atom_site_disorder_group
U U 0.5 1.0 1.0 0.01498(9) Uani d 1 . .
O O1 0.4374(4) 0.8416(4) 1.1328(4) 0.0198(7) Uani d 1 . .
O O2 0.2843(4) 1.0027(4) 0.8178(4) 0.0227(7) Uani d 1 . .
O O3 0.1923(4) 1.1542(4) 0.9917(4) 0.0221(7) Uani d 1 . .
N N1 0.6000(5) 0.8068(5) 0.8079(4) 0.0187(8) Uani d 1 . .
N N2 0.8256(6) 0.5594(5) 0.3423(5) 0.0290(10) Uani d 1 . .
C C1 0.6095(7) 0.6487(6) 0.8490(6) 0.0236(10) Uani d 1 . .
H H1B 0.583062 0.607259 0.953926 0.028 Uiso calc 1 . .
C C2 0.6562(6) 0.5428(6) 0.7457(5) 0.0224(10) Uani d 1 . .
H H2B 0.659233 0.432421 0.779693 0.027 Uiso calc 1 . .
C C3 0.6984(6) 0.6006(6) 0.5916(5) 0.0200(10) Uani d 1 . .
C C4 0.6895(7) 0.7641(6) 0.5494(5) 0.0241(10) Uani d 1 . .
H H4A 0.717602 0.808646 0.445814 0.029 Uiso calc 1 . .
C C5 0.6392(7) 0.8616(6) 0.6595(6) 0.0248(11) Uani d 1 . .
H H5A 0.63225 0.973022 0.627986 0.03 Uiso calc 1 . .
C C6 0.7506(6) 0.4952(6) 0.4732(5) 0.0206(10) Uani d 1 . .
C C7 0.7236(6) 0.3413(6) 0.4985(5) 0.0217(10) Uani d 1 . .
H H7A 0.668701 0.299732 0.592049 0.026 Uiso calc 1 . .
C C8 0.7791(7) 0.2502(6) 0.3832(6) 0.0270(11) Uani d 1 . .
H H8A 0.762534 0.144998 0.396903 0.032 Uiso calc 1 . .
C C9 0.8583(7) 0.3141(7) 0.2489(6) 0.0289(12) Uani d 1 . .
H H9A 0.898205 0.253572 0.169094 0.035 Uiso calc 1 . .
C C10 0.8782(8) 0.4680(7) 0.2330(6) 0.0328(13) Uani d 1 . .
H H10A 0.931921 0.511925 0.139886 0.039 Uiso calc 1 . .
C C11 0.1621(6) 1.0998(6) 0.8776(5) 0.0204(10) Uani d 1 . .
C C12 -0.0147(6) 1.1491(6) 0.8128(6) 0.0251(11) Uani d 1 . .
H H12A -0.039326 1.0575 0.779774 0.038 Uiso calc 1 . .
H H12B -0.019017 1.237007 0.723752 0.038 Uiso calc 1 . .
H H12C -0.101419 1.185014 0.892399 0.038 Uiso calc 1 . .

loop_
_atom_site_aniso_label
_atom_site_aniso_U_11
_atom_site_aniso_U_22
_atom_site_aniso_U_33
_atom_site_aniso_U_12
_atom_site_aniso_U_13
_atom_site_aniso_U_23
U 0.01675(14) 0.01482(13) 0.01439(13) -0.00319(9) 0.00165(8) -0.00708(9)
O1 0.0232(17) 0.0156(16) 0.0225(16) -0.0071(14) 0.0003(13) -0.0054(14)
O2 0.0210(17) 0.0253(18) 0.0235(17) -0.0023(14) -0.0008(13) -0.0131(15)
O3 0.0218(18) 0.0241(18) 0.0202(16) -0.0015(14) -0.0009(13) -0.0095(14)
N1 0.022(2) 0.019(2) 0.0161(18) -0.0036(16) -0.0005(15) -0.0079(16)
N2 0.039(3) 0.026(2) 0.024(2) -0.009(2) 0.0061(19) -0.0126(19)
C1 0.028(3) 0.022(3) 0.020(2) -0.002(2) -0.0004(19) -0.009(2)
C2 0.026(3) 0.017(2) 0.023(2) 0.000(2) -0.0009(19) -0.009(2)
C3 0.019(2) 0.021(2) 0.022(2) -0.0038(19) -0.0003(18) -0.010(2)
C4 0.034(3) 0.023(3) 0.018(2) -0.010(2) 0.004(2) -0.007(2)
C5 0.031(3) 0.020(3) 0.025(2) -0.006(2) 0.001(2) -0.008(2)
C6 0.020(2) 0.022(2) 0.020(2) -0.0031(19) -0.0006(18) -0.009(2)
C7 0.026(3) 0.024(3) 0.018(2) -0.008(2) -0.0012(18) -0.006(2)
C8 0.032(3) 0.022(3) 0.029(3) -0.004(2) -0.002(2) -0.013(2)
C9 0.032(3) 0.030(3) 0.027(3) -0.004(2) 0.003(2) -0.019(2)
C10 0.042(3) 0.034(3) 0.024(3) -0.008(3) 0.008(2) -0.016(2)
C11 0.021(2) 0.020(2) 0.021(2) -0.008(2) -0.0013(18) -0.004(2)
C12 0.021(3) 0.025(3) 0.029(3) -0.002(2) -0.006(2) -0.006(2)

loop_
_atom_type_symbol
_atom_type_description
_atom_type_scat_dispersion_real
_atom_type_scat_dispersion_imag
_atom_type_scat_source
C C 0.0033 0.0016 'International Tables Vol C Tables 4.2.6.8 and 6.1.1.4'
H H 0.0000 0.0000 'International Tables Vol C Tables 4.2.6.8 and 6.1.1.4'
N N 0.0061 0.0033 'International Tables Vol C Tables 4.2.6.8 and 6.1.1.4'
O O 0.0106 0.0060 'International Tables Vol C Tables 4.2.6.8 and 6.1.1.4'
U U -9.6767 9.6646 'International Tables Vol C Tables 4.2.6.8 and 6.1.1.4'

loop_
_geom_angle_atom_site_label_1
_geom_angle_atom_site_label_2
_geom_angle_atom_site_label_3
_geom_angle_site_symmetry_1
_geom_angle_site_symmetry_3
_geom_angle
_geom_angle_publ_flag
O1 U O1 2_677 . 180.0 ?
O1 U O2 2_677 . 88.92(13) ?
O1 U O2 . . 91.08(13) ?
O1 U O2 2_677 2_677 91.08(13) ?
O1 U O2 . 2_677 88.92(13) ?
O2 U O2 . 2_677 180.0 ?
O1 U O3 2_677 2_677 89.22(14) ?
O1 U O3 . 2_677 90.78(14) ?
O2 U O3 . 2_677 127.48(10) ?
O2 U O3 2_677 2_677 52.52(10) ?
O1 U O3 2_677 . 90.78(14) ?
O1 U O3 . . 89.22(14) ?
O2 U O3 . . 52.52(10) ?
O2 U O3 2_677 . 127.48(10) ?
O3 U O3 2_677 . 180.0 ?
O1 U N1 2_677 . 91.78(13) ?
O1 U N1 . . 88.22(13) ?
O2 U N1 . . 63.91(11) ?
O2 U N1 2_677 . 116.09(11) ?
O3 U N1 2_677 . 63.70(11) ?
O3 U N1 . . 116.30(11) ?
O1 U N1 2_677 2_677 88.22(13) ?
O1 U N1 . 2_677 91.78(13) ?
O2 U N1 . 2_677 116.10(11) ?
O2 U N1 2_677 2_677 63.90(11) ?
O3 U N1 2_677 2_677 116.30(11) ?
O3 U N1 . 2_677 63.70(11) ?
N1 U N1 . 2_677 180.0 ?
O1 U C11 2_677 2_677 89.91(15) ?
O1 U C11 . 2_677 90.09(14) ?
O2 U C11 . 2_677 153.71(12) ?
O2 U C11 2_677 2_677 26.29(12) ?
O3 U C11 2_677 2_677 26.23(12) ?
O3 U C11 . 2_677 153.77(12) ?
N1 U C11 . 2_677 89.89(13) ?
N1 U C11 2_677 2_677 90.11(13) ?
O1 U C11 2_677 . 90.09(14) ?
O1 U C11 . . 89.91(15) ?
O2 U C11 . . 26.29(12) ?
O2 U C11 2_677 . 153.71(12) ?
O3 U C11 2_677 . 153.77(12) ?
O3 U C11 . . 26.23(12) ?
N1 U C11 . . 90.11(13) ?
N1 U C11 2_677 . 89.89(13) ?
C11 U C11 2_677 . 180.0(3) ?
C11 O2 U . . 94.6(3) ?
C11 O3 U . . 93.8(3) ?
C5 N1 C1 . . 117.0(4) ?
C5 N1 U . . 120.7(3) ?
C1 N1 U . . 122.2(3) ?
C6 N2 C10 . . 117.4(5) ?
N1 C1 C2 . . 123.3(5) ?
N1 C1 H1B . . 118.3 ?
C2 C1 H1B . . 118.3 ?
C1 C2 C3 . . 119.3(5) ?
C1 C2 H2B . . 120.3 ?
C3 C2 H2B . . 120.3 ?
C4 C3 C2 . . 117.3(4) ?
C4 C3 C6 . . 119.9(4) ?
C2 C3 C6 . . 122.8(4) ?
C5 C4 C3 . . 119.6(5) ?
C5 C4 H4A . . 120.2 ?
C3 C4 H4A . . 120.2 ?
N1 C5 C4 . . 123.5(5) ?
N1 C5 H5A . . 118.3 ?
C4 C5 H5A . . 118.3 ?
N2 C6 C7 . . 122.9(4) ?
N2 C6 C3 . . 115.0(4) ?
C7 C6 C3 . . 122.1(4) ?
C8 C7 C6 . . 118.3(5) ?
C8 C7 H7A . . 120.9 ?
C6 C7 H7A . . 120.9 ?
C9 C8 C7 . . 119.4(5) ?
C9 C8 H8A . . 120.3 ?
C7 C8 H8A . . 120.3 ?
C8 C9 C10 . . 118.4(4) ?
C8 C9 H9A . . 120.8 ?
C10 C9 H9A . . 120.8 ?
N2 C10 C9 . . 123.6(5) ?
N2 C10 H10A . . 118.2 ?
C9 C10 H10A . . 118.2 ?
O3 C11 O2 . . 119.1(4) ?
O3 C11 C12 . . 120.9(4) ?
O2 C11 C12 . . 120.0(4) ?
O3 C11 U . . 60.0(2) ?
O2 C11 U . . 59.1(2) ?
C12 C11 U . . 179.0(3) ?
C11 C12 H12A . . 109.5 ?
C11 C12 H12B . . 109.5 ?
H12A C12 H12B . . 109.5 ?
C11 C12 H12C . . 109.5 ?
H12A C12 H12C . . 109.5 ?
H12B C12 H12C . . 109.5 ?

loop_
_geom_bond_atom_site_label_1
_geom_bond_atom_site_label_2
_geom_bond_site_symmetry_2
_geom_bond_distance
_geom_bond_publ_flag
U O1 2_677 1.777(3) ?
U O1 . 1.777(3) y
U O2 . 2.461(3) y
U O2 2_677 2.461(3) ?
U O3 2_677 2.481(3) ?
U O3 . 2.481(3) y
U N1 . 2.571(4) y
U N1 2_677 2.571(4) ?
U C11 2_677 2.859(5) ?
U C11 . 2.859(5) ?
O2 C11 . 1.270(6) ?
O3 C11 . 1.267(5) ?
N1 C5 . 1.339(6) ?
N1 C1 . 1.347(6) ?
N2 C6 . 1.341(7) ?
N2 C10 . 1.348(6) ?
C1 C2 . 1.392(6) ?
C1 H1B . 0.95 ?
C2 C3 . 1.396(7) ?
C2 H2B . 0.95 ?
C3 C4 . 1.394(7) ?
C3 C6 . 1.495(6) ?
C4 C5 . 1.388(6) ?
C4 H4A . 0.95 ?
C5 H5A . 0.95 ?
C6 C7 . 1.396(7) ?
C7 C8 . 1.391(6) ?
C7 H7A . 0.95 ?
C8 C9 . 1.378(8) ?
C8 H8A . 0.95 ?
C9 C10 . 1.381(8) ?
C9 H9A . 0.95 ?
C10 H10A . 0.95 ?
C11 C12 . 1.500(7) ?
C12 H12A . 0.98 ?
C12 H12B . 0.98 ?
C12 H12C . 0.98 ?

loop_
_geom_hbond_atom_site_label_D
_geom_hbond_atom_site_label_H
_geom_hbond_atom_site_label_A
_geom_hbond_site_symmetry_A
_geom_hbond_distance_DH
_geom_hbond_distance_HA
_geom_hbond_distance_DA
_geom_hbond_angle_DHA
_geom_hbond_publ_flag
C4 H4A O2 2_676 0.95 2.57 3.487(6) 162.7 y
C12 H12B N2 2_676 0.98 2.61 3.309(7) 128.6 y

loop_
_geom_torsion_atom_site_label_1
_geom_torsion_atom_site_label_2
_geom_torsion_atom_site_label_3
_geom_torsion_atom_site_label_4
_geom_torsion_site_symmetry_1
_geom_torsion_site_symmetry_2
_geom_torsion_site_symmetry_3
_geom_torsion_site_symmetry_4
_geom_torsion
_geom_torsion_publ_flag
C5 N1 C1 C2 . . . . -0.5(7) ?
U N1 C1 C2 . . . . 177.2(4) ?
N1 C1 C2 C3 . . . . 1.1(8) ?
C1 C2 C3 C4 . . . . -0.6(7) ?
C1 C2 C3 C6 . . . . 179.7(4) ?
C2 C3 C4 C5 . . . . -0.3(7) ?
C6 C3 C4 C5 . . . . 179.4(5) ?
C1 N1 C5 C4 . . . . -0.6(7) ?
U N1 C5 C4 . . . . -178.2(4) ?
C3 C4 C5 N1 . . . . 0.9(8) ?
C10 N2 C6 C7 . . . . -0.9(8) ?
C10 N2 C6 C3 . . . . 178.7(5) ?
C4 C3 C6 N2 . . . . 15.5(7) ?
C2 C3 C6 N2 . . . . -164.8(5) ?
C4 C3 C6 C7 . . . . -164.8(5) ?
C2 C3 C6 C7 . . . . 14.8(7) ?
N2 C6 C7 C8 . . . . 0.8(7) ?
C3 C6 C7 C8 . . . . -178.8(4) ?
C6 C7 C8 C9 . . . . 0.0(7) ?
C7 C8 C9 C10 . . . . -0.6(8) ?
C6 N2 C10 C9 . . . . 0.2(8) ?
C8 C9 C10 N2 . . . . 0.5(9) ?
U O3 C11 O2 . . . . -1.0(5) ?
U O3 C11 C12 . . . . 179.3(4) ?
U O2 C11 O3 . . . . 1.0(5) ?
U O2 C11 C12 . . . . -179.3(4) ?

_cod_database_fobs_code 2312367
